data_2205744
loop_
_publ_author_name
'Overgaard, Jacob'
'Chevallier, Marie-Agnes'
'Iversen, Bo B.'

_publ_section_title
;
 Bis(\m-diacetylacetonato)bis[pyridinecopper(II)]
;
_journal_issue 5
_journal_name_full 'Acta Crystallographica Section E'
_journal_page_first m922
_journal_page_last m924
_journal_paper_doi 10.1107/S1600536805011360
_journal_volume 61
_journal_year 2005
_chemical_formula_iupac '[Cu2 (C7 H8 O3)2 (C5 H5 N)2]'
_chemical_formula_moiety 'C24 H26 Cu2 N2 O6'
_chemical_formula_sum 'C24 H26 Cu2 N2 O6'
_chemical_formula_weight 565.55
_chemical_name_systematic
;
 ?
;
_space_group_IT_number 2
_symmetry_cell_setting triclinic
_symmetry_space_group_name_Hall '-P 1'
_symmetry_space_group_name_H-M 'P -1'
_atom_sites_solution_hydrogens geom
_atom_sites_solution_primary direct
_atom_sites_solution_secondary difmap
_audit_creation_method 'WinGX routine CIF_UPDATE'
_cell_angle_alpha 67.769(2)
_cell_angle_beta 87.591(2)
_cell_angle_gamma 69.878(2)
_cell_formula_units_Z 1
_cell_length_a 8.4152(3)
_cell_length_b 8.7177(3)
_cell_length_c 9.3451(3)
_cell_measurement_reflns_used 4210
_cell_measurement_temperature 100(2)
_cell_measurement_theta_max 31.232
_cell_measurement_theta_min 2.591
_cell_volume 592.80(4)
_computing_cell_refinement 'SAINT-Plus (Bruker, 2004)'
_computing_data_collection 'APEXII (Bruker, 2004)'
_computing_data_reduction SAINT-Plus
_computing_molecular_graphics SHELXL97
_computing_publication_material
;
enCIFer (Allen <i>et al.</i>, 2004) and WinGX (Farrugia, 1999)
;
_computing_structure_refinement 'SHELXL97 (Sheldrick, 1997)'
_computing_structure_solution 'SHELXS97 (Sheldrick, 1997)'
_diffrn_ambient_temperature 100(2)
_diffrn_detector_area_resol_mean 83.33
_diffrn_measured_fraction_theta_full 0.984
_diffrn_measured_fraction_theta_max 0.984
_diffrn_measurement_device_type 'Bruker SMART APEXII CCD-based diffractometer'
_diffrn_measurement_method '\f-scans and \w-scans'
_diffrn_radiation_monochromator graphite
_diffrn_radiation_type MoK\a
_diffrn_radiation_wavelength 0.71073
_diffrn_reflns_av_R_equivalents 0.0220
_diffrn_reflns_av_sigmaI/netI 0.0332
_diffrn_reflns_limit_h_max 12
_diffrn_reflns_limit_h_min -12
_diffrn_reflns_limit_k_max 13
_diffrn_reflns_limit_k_min -13
_diffrn_reflns_limit_l_max 12
_diffrn_reflns_limit_l_min -14
_diffrn_reflns_number 11199
_diffrn_reflns_theta_full 33.14
_diffrn_reflns_theta_max 33.14
_diffrn_reflns_theta_min 2.59
_diffrn_standards_number 0
_exptl_absorpt_coefficient_mu 1.836
_exptl_absorpt_correction_T_max 0.91
_exptl_absorpt_correction_T_min 0.776
_exptl_absorpt_correction_type empirical
_exptl_absorpt_process_details
;
(SADABS; Sheldrick, 1996).
;
_exptl_crystal_colour light-green
_exptl_crystal_density_diffrn 1.584
_exptl_crystal_density_method 'not measured'
_exptl_crystal_description block
_exptl_crystal_F_000 290
_exptl_crystal_size_max 0.10
_exptl_crystal_size_mid 0.08
_exptl_crystal_size_min 0.05
_refine_diff_density_max 0.511
_refine_diff_density_min -0.503
_refine_ls_extinction_method none
_refine_ls_goodness_of_fit_ref 1.038
_refine_ls_hydrogen_treatment constr
_refine_ls_matrix_type full
_refine_ls_number_parameters 154
_refine_ls_number_reflns 5141
_refine_ls_number_restraints 0
_refine_ls_restrained_S_all 1.038
_refine_ls_R_factor_all 0.0475
_refine_ls_R_factor_gt 0.0312
_refine_ls_shift/su_max 0.001
_refine_ls_shift/su_mean 0.000
_refine_ls_structure_factor_coef Fsqd
_refine_ls_weighting_details 'calc w=1/[\s^2^(Fo^2^)+(0.0425P)^2^+0.063P] where P=(Fo^2^+2Fc^2^)/3'
_refine_ls_weighting_scheme calc
_refine_ls_wR_factor_gt 0.0771
_refine_ls_wR_factor_ref 0.0800
_reflns_number_gt 3703
_reflns_number_total 4448
_reflns_threshold_expression I>2\s(I)
_cod_data_source_file is6064.cif
_cod_data_source_block I
_cod_database_code 2205744
_cod_database_fobs_code 2205744

loop_
_symmetry_equiv_pos_as_xyz
'x, y, z'
'-x, -y, -z'

loop_
_atom_site_label
_atom_site_fract_x
_atom_site_fract_y
_atom_site_fract_z
_atom_site_U_iso_or_equiv
_atom_site_adp_type
_atom_site_calc_flag
_atom_site_refinement_flags
_atom_site_occupancy
_atom_site_type_symbol
Cu1 0.40605(2) 0.64492(2) 0.345428(19) 0.01356(5) Uani d . 1 Cu
O1 0.24431(13) 0.87642(13) 0.30392(13) 0.0185(2) Uani d . 1 O
O2 0.53855(12) 0.39395(13) 0.43877(12) 0.01546(18) Uani d . 1 O
O3 0.32206(13) 0.62841(14) 0.16715(12) 0.01750(19) Uani d . 1 O
C1 0.1049(2) 1.1476(2) 0.3296(2) 0.0260(3) Uani d . 1 C
H11 0.1221 1.2130 0.2225 0.039 Uiso calc R 1 H
H12 0.1151 1.2096 0.3951 0.039 Uiso calc R 1 H
H13 -0.0087 1.1398 0.3320 0.039 Uiso calc R 1 H
C2 0.23741(17) 0.96355(18) 0.38992(18) 0.0181(3) Uani d . 1 C
C3 0.33629(18) 0.90483(19) 0.52899(18) 0.0195(3) Uani d . 1 C
H3 0.3280 0.9905 0.5711 0.023 Uiso calc R 1 H
C4 0.55238(17) 0.26991(19) 0.38676(17) 0.0156(2) Uani d . 1 C
C5 0.45804(18) 0.3141(2) 0.24661(18) 0.0189(3) Uani d . 1 C
H5 0.4687 0.2196 0.2153 0.023 Uiso calc R 1 H
C6 0.35099(17) 0.4821(2) 0.14963(17) 0.0173(3) Uani d . 1 C
C7 0.2546(2) 0.5020(2) 0.00769(18) 0.0235(3) Uani d . 1 C
H7A 0.1322 0.5447 0.0170 0.035 Uiso calc R 1 H
H7B 0.2881 0.3869 -0.0014 0.035 Uiso calc R 1 H
H7C 0.2808 0.5872 -0.0850 0.035 Uiso calc R 1 H
N1 0.63583(14) 0.72275(16) 0.27105(14) 0.0153(2) Uani d . 1 N
C1A 0.79548(18) 0.6078(2) 0.32087(17) 0.0194(3) Uani d . 1 C
H1A 0.8122 0.4892 0.3888 0.023 Uiso calc R 1 H
C1B 0.93675(18) 0.6547(2) 0.27746(18) 0.0222(3) Uani d . 1 C
H1B 1.0480 0.5702 0.3162 0.027 Uiso calc R 1 H
C1C 0.91357(19) 0.8269(2) 0.17654(19) 0.0221(3) Uani d . 1 C
H1C 1.0086 0.8621 0.1443 0.027 Uiso calc R 1 H
C1D 0.74917(19) 0.9469(2) 0.12360(18) 0.0199(3) Uani d . 1 C
H1D 0.7288 1.0656 0.0540 0.024 Uiso calc R 1 H
C1E 0.61539(17) 0.88847(19) 0.17522(16) 0.0164(2) Uani d . 1 C
H1E 0.5027 0.9711 0.1404 0.020 Uiso calc R 1 H

loop_
_atom_site_aniso_label
_atom_site_aniso_U_11
_atom_site_aniso_U_22
_atom_site_aniso_U_33
_atom_site_aniso_U_12
_atom_site_aniso_U_13
_atom_site_aniso_U_23
Cu1 0.01303(8) 0.01207(8) 0.01341(8) -0.00308(6) -0.00069(5) -0.00368(6)
O1 0.0156(4) 0.0154(5) 0.0212(5) -0.0026(4) -0.0012(4) -0.0059(4)
O2 0.0180(5) 0.0119(4) 0.0151(5) -0.0037(4) -0.0006(3) -0.0049(4)
O3 0.0174(5) 0.0180(5) 0.0157(5) -0.0055(4) -0.0009(4) -0.0054(4)
C1 0.0219(7) 0.0165(7) 0.0331(9) 0.0000(6) -0.0028(6) -0.0080(6)
C2 0.0136(6) 0.0141(6) 0.0243(7) -0.0040(5) 0.0031(5) -0.0059(5)
C3 0.0196(6) 0.0150(6) 0.0247(7) -0.0041(5) 0.0012(5) -0.0102(5)
C4 0.0133(6) 0.0169(6) 0.0183(6) -0.0059(5) 0.0040(5) -0.0082(5)
C5 0.0197(6) 0.0186(6) 0.0211(7) -0.0057(5) 0.0015(5) -0.0115(6)
C6 0.0136(6) 0.0246(7) 0.0162(6) -0.0079(5) 0.0032(5) -0.0096(5)
C7 0.0236(7) 0.0292(8) 0.0190(7) -0.0091(6) -0.0010(5) -0.0108(6)
N1 0.0142(5) 0.0155(5) 0.0154(5) -0.0045(4) 0.0014(4) -0.0060(4)
C1A 0.0157(6) 0.0174(6) 0.0195(7) -0.0038(5) 0.0003(5) -0.0030(5)
C1B 0.0132(6) 0.0253(7) 0.0220(7) -0.0047(5) 0.0001(5) -0.0047(6)
C1C 0.0181(6) 0.0277(7) 0.0222(7) -0.0122(6) 0.0040(5) -0.0081(6)
C1D 0.0200(6) 0.0189(6) 0.0199(7) -0.0088(5) 0.0031(5) -0.0051(5)
C1E 0.0150(6) 0.0168(6) 0.0162(6) -0.0043(5) 0.0010(5) -0.0060(5)

loop_
_atom_type_symbol
_atom_type_description
_atom_type_scat_dispersion_real
_atom_type_scat_dispersion_imag
_atom_type_scat_source
C C 0.0033 0.0016 'International Tables Vol C Tables 4.2.6.8 and 6.1.1.4'
H H 0.0000 0.0000 'International Tables Vol C Tables 4.2.6.8 and 6.1.1.4'
N N 0.0061 0.0033 'International Tables Vol C Tables 4.2.6.8 and 6.1.1.4'
O O 0.0106 0.0060 'International Tables Vol C Tables 4.2.6.8 and 6.1.1.4'
Cu Cu 0.3201 1.2651 'International Tables Vol C Tables 4.2.6.8 and 6.1.1.4'

loop_
_geom_angle_atom_site_label_1
_geom_angle_atom_site_label_2
_geom_angle_atom_site_label_3
_geom_angle_site_symmetry_1
_geom_angle_site_symmetry_3
_geom_angle
_geom_angle_publ_flag
O1 Cu1 O3 . . 93.93(4) y
O1 Cu1 O2 . . 164.19(5) y
O3 Cu1 O2 . . 93.44(4) y
O1 Cu1 O2 . 2_666 92.32(4) y
O3 Cu1 O2 . 2_666 162.28(4) y
O2 Cu1 O2 . 2_666 76.77(5) y
O1 Cu1 N1 . . 97.86(4) y
O3 Cu1 N1 . . 104.37(4) y
O2 Cu1 N1 . . 93.83(4) y
O2 Cu1 N1 2_666 . 91.16(4) y
O1 Cu1 Cu1 . 2_666 129.46(3) ?
O3 Cu1 Cu1 . 2_666 130.52(3) ?
O2 Cu1 Cu1 . 2_666 38.69(3) ?
O2 Cu1 Cu1 2_666 2_666 38.08(3) ?
N1 Cu1 Cu1 . 2_666 93.17(3) ?
C2 O1 Cu1 . . 123.71(9) ?
C4 O2 Cu1 . . 128.87(9) ?
C4 O2 Cu1 . 2_666 125.82(9) ?
Cu1 O2 Cu1 . 2_666 103.23(5) ?
C6 O3 Cu1 . . 124.27(9) ?
C2 C1 H11 . . 109.5 ?
C2 C1 H12 . . 109.5 ?
H11 C1 H12 . . 109.5 ?
C2 C1 H13 . . 109.5 ?
H11 C1 H13 . . 109.5 ?
H12 C1 H13 . . 109.5 ?
O1 C2 C3 . . 127.01(13) ?
O1 C2 C1 . . 114.26(13) ?
C3 C2 C1 . . 118.72(13) ?
C2 C3 C4 . 2_666 126.15(13) ?
C2 C3 H3 . . 116.9 ?
C4 C3 H3 2_666 . 116.9 ?
O2 C4 C5 . . 119.52(12) ?
O2 C4 C3 . 2_666 119.29(13) ?
C5 C4 C3 . 2_666 121.18(13) ?
C6 C5 C4 . . 126.61(13) ?
C6 C5 H5 . . 116.7 ?
C4 C5 H5 . . 116.7 ?
O3 C6 C5 . . 127.03(13) ?
O3 C6 C7 . . 114.08(13) ?
C5 C6 C7 . . 118.89(13) ?
C6 C7 H7A . . 109.5 ?
C6 C7 H7B . . 109.5 ?
H7A C7 H7B . . 109.5 ?
C6 C7 H7C . . 109.5 ?
H7A C7 H7C . . 109.5 ?
H7B C7 H7C . . 109.5 ?
C1E N1 C1A . . 117.57(12) ?
C1E N1 Cu1 . . 120.09(9) ?
C1A N1 Cu1 . . 122.34(10) ?
N1 C1A C1B . . 122.76(14) ?
N1 C1A H1A . . 118.6 ?
C1B C1A H1A . . 118.6 ?
C1A C1B C1C . . 119.02(13) ?
C1A C1B H1B . . 120.5 ?
C1C C1B H1B . . 120.5 ?
C1D C1C C1B . . 118.79(14) ?
C1D C1C H1C . . 120.6 ?
C1B C1C H1C . . 120.6 ?
C1C C1D C1E . . 118.09(14) ?
C1C C1D H1D . . 121.0 ?
C1E C1D H1D . . 121.0 ?
N1 C1E C1D . . 123.75(13) ?
N1 C1E H1E . . 118.1 ?
C1D C1E H1E . . 118.1 ?

loop_
_geom_bond_atom_site_label_1
_geom_bond_atom_site_label_2
_geom_bond_site_symmetry_2
_geom_bond_distance
_geom_bond_publ_flag
Cu1 O1 . 1.9074(10) y
Cu1 O3 . 1.9095(10) y
Cu1 O2 . 1.9365(10) y
Cu1 O2 2_666 1.9628(10) y
Cu1 N1 . 2.2617(12) y
O1 C2 . 1.2860(18) y
O2 C4 . 1.3136(16) y
O3 C6 . 1.2864(18) y
C1 C2 . 1.508(2) y
C1 H11 . 0.9800 ?
C1 H12 . 0.9800 ?
C1 H13 . 0.9800 ?
C2 C3 . 1.392(2) y
C3 C4 2_666 1.411(2) y
C3 H3 . 0.9500 ?
C4 C5 . 1.410(2) y
C5 C6 . 1.390(2) y
C5 H5 . 0.9500 ?
C6 C7 . 1.506(2) y
C7 H7A . 0.9800 ?
C7 H7B . 0.9800 ?
C7 H7C . 0.9800 ?
N1 C1E . 1.3348(18) ?
N1 C1A . 1.3413(18) ?
C1A C1B . 1.383(2) ?
C1A H1A . 0.9500 ?
C1B C1C . 1.387(2) ?
C1B H1B . 0.9500 ?
C1C C1D . 1.387(2) ?
C1C H1C . 0.9500 ?
C1D C1E . 1.386(2) ?
C1D H1D . 0.9500 ?
C1E H1E . 0.9500 ?

loop_
_geom_torsion_atom_site_label_1
_geom_torsion_atom_site_label_2
_geom_torsion_atom_site_label_3
_geom_torsion_atom_site_label_4
_geom_torsion_site_symmetry_1
_geom_torsion_site_symmetry_4
_geom_torsion
O3 Cu1 O1 C2 . . -179.85(11)
O2 Cu1 O1 C2 . . 62.5(2)
O2 Cu1 O1 C2 2_666 . 16.74(12)
N1 Cu1 O1 C2 . . -74.74(12)
Cu1 Cu1 O1 C2 2_666 . 25.97(13)
O1 Cu1 O2 C4 . . 116.72(17)
O3 Cu1 O2 C4 . . -0.96(12)
O2 Cu1 O2 C4 2_666 . 164.08(14)
N1 Cu1 O2 C4 . . -105.63(11)
Cu1 Cu1 O2 C4 2_666 . 164.08(14)
O1 Cu1 O2 Cu1 . 2_666 -47.37(17)
O3 Cu1 O2 Cu1 . 2_666 -165.05(5)
O2 Cu1 O2 Cu1 2_666 2_666 0.0
N1 Cu1 O2 Cu1 . 2_666 90.29(5)
O1 Cu1 O3 C6 . . -161.12(11)
O2 Cu1 O3 C6 . . 4.88(11)
O2 Cu1 O3 C6 2_666 . -50.73(19)
N1 Cu1 O3 C6 . . 99.72(11)
Cu1 Cu1 O3 C6 2_666 . -7.37(13)
Cu1 O1 C2 C3 . . -3.7(2)
Cu1 O1 C2 C1 . . 176.99(10)
O1 C2 C3 C4 . 2_666 -9.1(3)
C1 C2 C3 C4 . 2_666 170.21(15)
Cu1 O2 C4 C5 . . -2.03(19)
Cu1 O2 C4 C5 2_666 . 158.75(10)
Cu1 O2 C4 C3 . 2_666 176.93(10)
Cu1 O2 C4 C3 2_666 2_666 -22.29(18)
O2 C4 C5 C6 . . 2.2(2)
C3 C4 C5 C6 2_666 . -176.71(15)
Cu1 O3 C6 C5 . . -6.2(2)
Cu1 O3 C6 C7 . . 173.38(10)
C4 C5 C6 O3 . . 2.2(3)
C4 C5 C6 C7 . . -177.35(14)
O1 Cu1 N1 C1E . . -21.24(11)
O3 Cu1 N1 C1E . . 74.89(11)
O2 Cu1 N1 C1E . . 169.44(10)
O2 Cu1 N1 C1E 2_666 . -113.74(11)
Cu1 Cu1 N1 C1E 2_666 . -151.80(10)
O1 Cu1 N1 C1A . . 158.22(11)
O3 Cu1 N1 C1A . . -105.65(11)
O2 Cu1 N1 C1A . . -11.10(12)
O2 Cu1 N1 C1A 2_666 . 65.71(11)
Cu1 Cu1 N1 C1A 2_666 . 27.66(11)
C1E N1 C1A C1B . . 0.2(2)
Cu1 N1 C1A C1B . . -179.24(12)
N1 C1A C1B C1C . . -0.9(2)
C1A C1B C1C C1D . . 0.6(2)
C1B C1C C1D C1E . . 0.4(2)
C1A N1 C1E C1D . . 0.8(2)
Cu1 N1 C1E C1D . . -179.75(11)
C1C C1D C1E N1 . . -1.1(2)
